data_1535020
loop_
_publ_author_name
'Harada, M.'

_publ_section_title
;
 Room-temperature structure of K2 Ba (N O2)4
;
_journal_name_full 'Journal of the Physical Society of Japan'
_journal_page_first 3448
_journal_page_last 3453
_journal_volume 52
_journal_year 1983
_chemical_formula_sum 'Ba K2 N4 O8'
_chemical_name_systematic 'K2 Ba (N O2)4'
_space_group_IT_number 55
_symmetry_space_group_name_Hall '-P 2 2ab'
_symmetry_space_group_name_H-M 'P b a m'
_cell_angle_alpha 90
_cell_angle_beta 90
_cell_angle_gamma 90
_cell_formula_units_Z 2
_cell_length_a 6.604
_cell_length_b 11.427
_cell_length_c 6.161
_cell_volume 464.933
_citation_journal_id_ASTM JUPSAU
_cod_data_source_file Harada_JUPSAU_1983_677.cif
_cod_data_source_block Ba1K2N4O8
_cod_original_cell_volume 464.9331
_cod_original_formula_sum 'Ba1 K2 N4 O8'
_cod_database_code 1535020

loop_
_symmetry_equiv_pos_as_xyz
x,y,z
-x,-y,z
x+1/2,-y+1/2,-z
-x+1/2,y+1/2,-z
-x,-y,-z
x,y,-z
-x-1/2,y-1/2,z
x-1/2,-y-1/2,z

loop_
_atom_site_label
_atom_site_type_symbol
_atom_site_fract_x
_atom_site_fract_y
_atom_site_fract_z
_atom_site_occupancy
_atom_site_U_iso_or_equiv
O2 O-2 -0.11662 0.0569 0.5605 0.5 0.0
O3 O-2 0.4403 -0.0036 0.1742 0.5 0.0
N1 N+3 0.2506 0.2666 0 1 0.0
N2 N+3 0 0 0.4466 0.5 0.0
Ba1 Ba+2 0 0 0 1 0.0
N3 N+3 0.5408 -0.0033 0 0.5 0.0
O1 O-2 0.1984 0.2145 0.1723 1 0.0
K1 K+1 -0.0145 0.334 0.5 1 0.0
